data_7005065
loop_
_publ_author_name
'Zhao, Hanhua'
'Lopez, Nazario'
'Prosvirin, Andrey'
'Chifotides, Helen T.'
'Dunbar, Kim R.'

_publ_section_title
;
 Lanthanide-3d cyanometalate chains Ln(III)-M(III) (Ln=Pr, Nd, Sm, Eu,
 Gd, Tb; M=Fe) with the tridentate ligand
 2,4,6-tri(2-pyridyl)-1,3,5-triazine (tptz): evidence of ferromagnetic
 interactions for the Sm(III)-M(III) compounds (M=Fe, Cr).
;
_journal_issue 8
_journal_name_full 'Dalton transactions (Cambridge, England : 2003)'
_journal_page_first 878
_journal_page_last 888
_journal_paper_doi 10.1039/b616016f
_journal_year 2007
_chemical_formula_moiety '[Pr(tptz)(H2O)4Fe(CN)6]8H2O'
_chemical_formula_sum 'C24 H36 Fe N12 O12 Pr'
_chemical_formula_weight 881.41
_chemical_name_common
;
Catena-(trans-biscyano-tetra-agua-(2,4,6-tri(2-pyridyl)-1,3,5-
triazine)-tetracyano-iron(iii)-praseodimiun(iii) octahydrate
;
_space_group_IT_number 15
_symmetry_cell_setting monoclinic
_symmetry_space_group_name_Hall '-C 2yc'
_symmetry_space_group_name_H-M 'C 1 2/c 1'
_atom_sites_solution_hydrogens geom
_atom_sites_solution_primary direct
_atom_sites_solution_secondary difmap
_audit_creation_method SHELXL-97
_cell_angle_alpha 90.00
_cell_angle_beta 103.22(3)
_cell_angle_gamma 90.00
_cell_formula_units_Z 8
_cell_length_a 16.036(3)
_cell_length_b 14.195(3)
_cell_length_c 31.549(6)
_cell_measurement_reflns_used 934
_cell_measurement_temperature 150(2)
_cell_measurement_theta_max 27.9
_cell_measurement_theta_min 3.15
_cell_volume 6991(3)
_computing_structure_refinement 'SHELXL-97 (Sheldrick, 1997)'
_computing_structure_solution 'SHELXS-97 (Sheldrick, 1990)'
_diffrn_ambient_temperature 150(2)
_diffrn_measured_fraction_theta_full 0.911
_diffrn_measured_fraction_theta_max 0.911
_diffrn_radiation_monochromator graphite
_diffrn_radiation_source 'fine-focus sealed tube'
_diffrn_radiation_type MoK\a
_diffrn_radiation_wavelength 0.71073
_diffrn_reflns_av_R_equivalents 0.0395
_diffrn_reflns_av_sigmaI/netI 0.0573
_diffrn_reflns_limit_h_max 19
_diffrn_reflns_limit_h_min -20
_diffrn_reflns_limit_k_max 17
_diffrn_reflns_limit_k_min -16
_diffrn_reflns_limit_l_max 27
_diffrn_reflns_limit_l_min -41
_diffrn_reflns_number 20562
_diffrn_reflns_theta_full 28.28
_diffrn_reflns_theta_max 28.28
_diffrn_reflns_theta_min 1.94
_exptl_absorpt_coefficient_mu 1.867
_exptl_crystal_colour yellow
_exptl_crystal_density_diffrn 1.675
_exptl_crystal_density_method 'not measured'
_exptl_crystal_description block
_exptl_crystal_F_000 3560
_exptl_crystal_size_max 0.16
_exptl_crystal_size_mid 0.13
_exptl_crystal_size_min 0.10
_refine_diff_density_max 1.298
_refine_diff_density_min -2.125
_refine_diff_density_rms 0.151
_refine_ls_extinction_coef 0.0000(15)
_refine_ls_extinction_method none
_refine_ls_goodness_of_fit_ref 1.087
_refine_ls_hydrogen_treatment mixed
_refine_ls_matrix_type full
_refine_ls_number_parameters 446
_refine_ls_number_reflns 7923
_refine_ls_number_restraints 0
_refine_ls_restrained_S_all 1.087
_refine_ls_R_factor_all 0.0729
_refine_ls_R_factor_gt 0.0587
_refine_ls_shift/su_max 0.760
_refine_ls_shift/su_mean 0.010
_refine_ls_structure_factor_coef Fsqd
_refine_ls_weighting_details 'calc w=1/[\s^2^(Fo^2^)+(0.0528P)^2^+64.4429P] where P=(Fo^2^+2Fc^2^)/3'
_refine_ls_weighting_scheme calc
_refine_ls_wR_factor_gt 0.1305
_refine_ls_wR_factor_ref 0.1375
_reflns_number_gt 6579
_reflns_number_total 7923
_reflns_threshold_expression >2sigma(I)
_cod_data_source_file b616016f.txt
_cod_data_source_block compound1
_cod_original_cell_volume 6991(2)
_cod_original_sg_symbol_H-M C2/c
_cod_database_code 7005065

loop_
_symmetry_equiv_pos_as_xyz
'x, y, z'
'-x, y, -z+1/2'
'x+1/2, y+1/2, z'
'-x+1/2, y+1/2, -z+1/2'
'-x, -y, -z'
'x, -y, z-1/2'
'-x+1/2, -y+1/2, -z'
'x+1/2, -y+1/2, z-1/2'

loop_
_atom_site_label
_atom_site_type_symbol
_atom_site_fract_x
_atom_site_fract_y
_atom_site_fract_z
_atom_site_U_iso_or_equiv
_atom_site_adp_type
_atom_site_occupancy
_atom_site_symmetry_multiplicity
_atom_site_calc_flag
_atom_site_refinement_flags
_atom_site_disorder_assembly
_atom_site_disorder_group
Pr1 Pr 0.464368(18) 0.30786(2) 0.103496(10) 0.01825(10) Uani 1 1 d . . .
Fe1 Fe 0.75690(5) 0.49533(6) 0.10842(2) 0.01847(18) Uani 1 1 d . . .
N9 N 0.5338(3) 0.2096(3) 0.17462(16) 0.0238(10) Uani 1 1 d . . .
N8 N 0.5231(3) 0.4009(3) 0.17670(14) 0.0186(9) Uani 1 1 d . . .
C1 C 0.6773(3) 0.3992(4) 0.11630(17) 0.0202(11) Uani 1 1 d . . .
N10 N 0.5615(3) 0.5445(3) 0.21320(15) 0.0225(10) Uani 1 1 d . . .
C14 C 0.5675(4) 0.3567(4) 0.21270(18) 0.0203(11) Uani 1 1 d . . .
C15 C 0.5711(4) 0.2530(4) 0.2125(2) 0.0256(13) Uani 1 1 d . . .
C2 C 0.8317(4) 0.5958(4) 0.10044(18) 0.0232(12) Uani 1 1 d . . .
N11 N 0.6104(3) 0.4013(3) 0.24816(15) 0.0229(10) Uani 1 1 d . . .
C12 C 0.5231(3) 0.4948(4) 0.17879(18) 0.0204(11) Uani 1 1 d . . .
N1 N 0.6251(3) 0.3450(4) 0.11855(16) 0.0244(11) Uani 1 1 d . . .
C16 C 0.6110(4) 0.2038(5) 0.2497(3) 0.0414(18) Uani 1 1 d . . .
H16 H 0.6364 0.2361 0.2758 0.050 Uiso 1 1 calc R . .
N7 N 0.4451(3) 0.4956(4) 0.10402(16) 0.0271(11) Uani 1 1 d . . .
C3 C 0.6646(4) 0.5513(5) 0.06538(19) 0.0270(13) Uani 1 1 d . . .
C4 C 0.7883(4) 0.4214(5) 0.0628(2) 0.0297(13) Uani 1 1 d . . .
C13 C 0.6054(4) 0.4945(4) 0.24692(18) 0.0221(12) Uani 1 1 d . . .
C19 C 0.5377(4) 0.1150(5) 0.1744(2) 0.0348(15) Uani 1 1 d . . .
H19 H 0.5127 0.0830 0.1481 0.042 Uiso 1 1 calc R . .
C6 C 0.7259(4) 0.5767(5) 0.15177(19) 0.0307(14) Uani 1 1 d . . .
C20 C 0.6553(4) 0.5487(5) 0.28433(19) 0.0269(13) Uani 1 1 d . . .
C10 C 0.4721(4) 0.6440(5) 0.1406(2) 0.0364(16) Uani 1 1 d . . .
H10 H 0.4965 0.6784 0.1663 0.044 Uiso 1 1 calc R . .
C5 C 0.8493(4) 0.4377(5) 0.1511(2) 0.0301(14) Uani 1 1 d . . .
C11 C 0.4785(4) 0.5472(4) 0.13958(19) 0.0226(12) Uani 1 1 d . . .
C18 C 0.5757(5) 0.0615(5) 0.2100(3) 0.055(2) Uani 1 1 d . . .
H18 H 0.5762 -0.0053 0.2084 0.066 Uiso 1 1 calc R . .
C9 C 0.4291(5) 0.6898(5) 0.1031(3) 0.050(2) Uani 1 1 d . . .
H9 H 0.4234 0.7564 0.1027 0.060 Uiso 1 1 calc R . .
C17 C 0.6126(5) 0.1069(6) 0.2477(3) 0.062(3) Uani 1 1 d . . .
H17 H 0.6396 0.0716 0.2726 0.074 Uiso 1 1 calc R . .
C8 C 0.3952(5) 0.6378(6) 0.0669(3) 0.049(2) Uani 1 1 d . . .
H8 H 0.3653 0.6678 0.0409 0.059 Uiso 1 1 calc R . .
C7 C 0.4049(4) 0.5420(5) 0.0684(2) 0.0375(16) Uani 1 1 d . . .
H7 H 0.3818 0.5067 0.0428 0.045 Uiso 1 1 calc R . .
O1 O 0.3368(3) 0.3315(4) 0.04241(18) 0.0496(14) Uani 1 1 d . . .
O2 O 0.5318(4) 0.1768(4) 0.07126(19) 0.0522(15) Uani 1 1 d . . .
O3 O 0.3459(3) 0.3314(4) 0.14254(16) 0.0396(12) Uani 1 1 d . . .
N2 N 0.8750(3) 0.6591(4) 0.09747(17) 0.0318(12) Uani 1 1 d . . .
N4 N 0.8061(5) 0.3776(5) 0.0357(2) 0.0516(17) Uani 1 1 d . . .
N3 N 0.6094(4) 0.5827(5) 0.03983(19) 0.0475(16) Uani 1 1 d . . .
O4 O 0.5054(3) 0.3678(5) 0.03544(15) 0.0595(18) Uani 1 1 d . . .
N12 N 0.6900(4) 0.4991(5) 0.32143(18) 0.0397(14) Uani 1 1 d . . .
N5 N 0.9038(4) 0.4028(5) 0.1758(2) 0.0503(17) Uani 1 1 d . . .
C22 C 0.7177(5) 0.6939(6) 0.3155(2) 0.0441(18) Uani 1 1 d . . .
H22 H 0.7264 0.7600 0.3141 0.053 Uiso 1 1 calc R . .
C24 C 0.7380(5) 0.5475(6) 0.3539(2) 0.0428(18) Uani 1 1 d . . .
H24 H 0.7623 0.5147 0.3801 0.051 Uiso 1 1 calc R . .
C21 C 0.6671(4) 0.6450(5) 0.2808(2) 0.0321(14) Uani 1 1 d . . .
H21 H 0.6408 0.6773 0.2548 0.039 Uiso 1 1 calc R . .
C23 C 0.7549(5) 0.6425(6) 0.3522(2) 0.0456(19) Uani 1 1 d . . .
H23 H 0.7919 0.6726 0.3762 0.055 Uiso 1 1 calc R . .
N6 N 0.7090(4) 0.6320(6) 0.1753(2) 0.0558(19) Uani 1 1 d . . .
O6 O 0.6610(4) 0.2236(4) 0.03475(19) 0.0603(17) Uani 1 1 d . . .
O5 O 0.1693(6) 0.3013(8) 0.0270(6) 0.194(7) Uani 1 1 d . . .
O11 O 0.4183(8) 0.0456(8) 0.0081(3) 0.145(4) Uani 1 1 d . . .
O7 O 0.5385(9) 0.8190(10) 0.2382(6) 0.203(7) Uani 1 1 d . . .
O10 O 0.6681(7) 0.7812(9) 0.1028(7) 0.218(8) Uani 1 1 d . . .
O8 O 0.6781(9) 0.8231(7) 0.1999(4) 0.172(6) Uani 1 1 d . . .
O9 O 0.5700(10) 0.8840(10) 0.1375(6) 0.218(7) Uani 1 1 d . . .
O12 O 0.5144(14) -0.0148(15) 0.0642(7) 0.281(9) Uiso 1 1 d . . .

loop_
_atom_site_aniso_label
_atom_site_aniso_U_11
_atom_site_aniso_U_22
_atom_site_aniso_U_33
_atom_site_aniso_U_23
_atom_site_aniso_U_13
_atom_site_aniso_U_12
Pr1 0.01490(15) 0.02140(16) 0.01796(16) -0.00157(12) 0.00274(11) -0.00531(12)
Fe1 0.0158(4) 0.0240(4) 0.0151(4) 0.0007(3) 0.0025(3) -0.0074(3)
N9 0.020(2) 0.018(3) 0.032(3) 0.004(2) 0.004(2) -0.0047(19)
N8 0.018(2) 0.024(3) 0.014(2) 0.0004(18) 0.0028(18) -0.0042(18)
C1 0.015(3) 0.028(3) 0.015(3) 0.002(2) -0.001(2) -0.005(2)
N10 0.022(2) 0.024(3) 0.022(2) -0.0021(19) 0.007(2) -0.003(2)
C14 0.022(3) 0.020(3) 0.019(3) 0.005(2) 0.005(2) -0.004(2)
C15 0.024(3) 0.021(3) 0.029(3) 0.008(2) 0.001(2) -0.008(2)
C2 0.024(3) 0.027(3) 0.017(3) -0.005(2) 0.004(2) -0.012(2)
N11 0.022(2) 0.026(3) 0.020(2) -0.0028(19) 0.0021(19) -0.005(2)
C12 0.018(3) 0.022(3) 0.022(3) 0.002(2) 0.006(2) -0.002(2)
N1 0.020(2) 0.027(3) 0.024(3) 0.007(2) 0.000(2) -0.005(2)
C16 0.036(4) 0.031(4) 0.046(4) 0.014(3) -0.013(3) -0.010(3)
N7 0.025(3) 0.029(3) 0.025(3) 0.008(2) 0.002(2) 0.006(2)
C3 0.026(3) 0.033(3) 0.021(3) 0.000(2) 0.004(2) -0.007(3)
C4 0.032(3) 0.030(3) 0.026(3) 0.001(3) 0.005(3) -0.006(3)
C13 0.018(3) 0.028(3) 0.021(3) -0.006(2) 0.006(2) -0.006(2)
C19 0.030(3) 0.022(3) 0.051(4) 0.003(3) 0.006(3) -0.005(3)
C6 0.022(3) 0.051(4) 0.018(3) -0.001(3) 0.002(2) -0.008(3)
C20 0.020(3) 0.037(4) 0.025(3) -0.012(3) 0.007(2) -0.008(2)
C10 0.035(4) 0.022(3) 0.047(4) 0.004(3) -0.002(3) 0.001(3)
C5 0.023(3) 0.034(4) 0.029(3) 0.004(3) -0.002(3) -0.008(3)
C11 0.022(3) 0.020(3) 0.025(3) 0.004(2) 0.005(2) -0.004(2)
C18 0.038(4) 0.018(4) 0.095(7) 0.014(4) -0.014(4) -0.005(3)
C9 0.042(4) 0.029(4) 0.074(6) 0.019(4) 0.001(4) 0.000(3)
C17 0.046(5) 0.037(4) 0.082(6) 0.028(4) -0.030(4) -0.013(4)
C8 0.046(4) 0.046(5) 0.046(4) 0.030(4) -0.009(4) 0.003(4)
C7 0.039(4) 0.041(4) 0.029(3) 0.013(3) -0.001(3) 0.002(3)
O1 0.032(3) 0.048(3) 0.055(3) 0.008(3) -0.019(2) -0.007(2)
O2 0.053(3) 0.051(3) 0.066(4) -0.026(3) 0.040(3) -0.016(3)
O3 0.024(2) 0.051(3) 0.046(3) -0.019(2) 0.014(2) -0.008(2)
N2 0.030(3) 0.038(3) 0.029(3) -0.007(2) 0.010(2) -0.016(2)
N4 0.065(5) 0.052(4) 0.042(4) -0.011(3) 0.020(3) 0.002(4)
N3 0.044(4) 0.064(5) 0.030(3) 0.006(3) 0.000(3) 0.011(3)
O4 0.031(3) 0.122(6) 0.025(3) 0.031(3) 0.005(2) 0.015(3)
N12 0.036(3) 0.056(4) 0.025(3) -0.006(3) 0.001(2) -0.008(3)
N5 0.040(4) 0.043(4) 0.055(4) 0.011(3) -0.016(3) -0.012(3)
C22 0.043(4) 0.041(4) 0.046(4) -0.023(4) 0.007(3) -0.011(3)
C24 0.036(4) 0.058(5) 0.030(4) -0.015(3) 0.000(3) -0.005(3)
C21 0.036(4) 0.032(4) 0.029(3) -0.007(3) 0.007(3) -0.006(3)
C23 0.036(4) 0.056(5) 0.041(4) -0.023(4) -0.001(3) -0.005(4)
N6 0.044(4) 0.086(6) 0.036(4) -0.023(4) 0.007(3) 0.004(4)
O6 0.064(4) 0.070(4) 0.062(4) -0.026(3) 0.044(3) -0.022(3)
O5 0.066(6) 0.145(11) 0.324(19) 0.070(11) -0.052(9) -0.041(6)
O11 0.215(12) 0.132(9) 0.123(8) -0.024(7) 0.109(9) 0.003(8)
O7 0.186(17) 0.168(12) 0.238(19) 0.012(11) 0.011(13) 0.063(10)
O10 0.087(8) 0.109(9) 0.45(3) -0.071(13) 0.037(11) -0.003(7)
O8 0.260(15) 0.088(7) 0.232(13) 0.054(8) 0.185(12) 0.054(8)
O9 0.197(14) 0.121(11) 0.31(2) -0.046(12) 0.012(14) -0.029(10)

loop_
_atom_type_symbol
_atom_type_description
_atom_type_scat_dispersion_real
_atom_type_scat_dispersion_imag
_atom_type_scat_source
C C 0.0033 0.0016 'International Tables Vol C Tables 4.2.6.8 and 6.1.1.4'
H H 0.0000 0.0000 'International Tables Vol C Tables 4.2.6.8 and 6.1.1.4'
N N 0.0061 0.0033 'International Tables Vol C Tables 4.2.6.8 and 6.1.1.4'
O O 0.0106 0.0060 'International Tables Vol C Tables 4.2.6.8 and 6.1.1.4'
Fe Fe 0.3463 0.8444 'International Tables Vol C Tables 4.2.6.8 and 6.1.1.4'
Pr Pr -0.2180 2.8214 'International Tables Vol C Tables 4.2.6.8 and 6.1.1.4'

loop_
_geom_angle_atom_site_label_1
_geom_angle_atom_site_label_2
_geom_angle_atom_site_label_3
_geom_angle
_geom_angle_site_symmetry_1
_geom_angle_site_symmetry_3
_geom_angle_publ_flag
O2 Pr1 O1 98.2(2) . . ?
O2 Pr1 O3 138.52(16) . . ?
O1 Pr1 O3 77.40(18) . . ?
O2 Pr1 O4 71.5(2) . . ?
O1 Pr1 O4 68.03(17) . . ?
O3 Pr1 O4 138.03(17) . . ?
O2 Pr1 N2 68.70(17) . 3_445 ?
O1 Pr1 N2 72.79(18) . 3_445 ?
O3 Pr1 N2 70.68(17) . 3_445 ?
O4 Pr1 N2 117.9(2) . 3_445 ?
O2 Pr1 N1 73.55(17) . . ?
O1 Pr1 N1 136.70(17) . . ?
O3 Pr1 N1 136.24(15) . . ?
O4 Pr1 N1 69.09(16) . . ?
N2 Pr1 N1 135.37(18) 3_445 . ?
O2 Pr1 N8 129.15(18) . . ?
O1 Pr1 N8 132.42(17) . . ?
O3 Pr1 N8 70.32(14) . . ?
O4 Pr1 N8 117.61(18) . . ?
N2 Pr1 N8 124.40(15) 3_445 . ?
N1 Pr1 N8 65.99(15) . . ?
O2 Pr1 N9 79.34(18) . . ?
O1 Pr1 N9 146.53(16) . . ?
O3 Pr1 N9 82.74(16) . . ?
O4 Pr1 N9 138.72(15) . . ?
N2 Pr1 N9 75.34(16) 3_445 . ?
N1 Pr1 N9 75.09(15) . . ?
N8 Pr1 N9 61.82(15) . . ?
O2 Pr1 N7 143.92(17) . . ?
O1 Pr1 N7 78.19(16) . . ?
O3 Pr1 N7 76.34(16) . . ?
O4 Pr1 N7 73.98(19) . . ?
N2 Pr1 N7 139.80(17) 3_445 . ?
N1 Pr1 N7 84.68(16) . . ?
N8 Pr1 N7 61.07(15) . . ?
N9 Pr1 N7 122.83(15) . . ?
C2 Fe1 C1 177.1(3) . . ?
C2 Fe1 C3 90.2(3) . . ?
C1 Fe1 C3 87.6(2) . . ?
C2 Fe1 C4 91.6(3) . . ?
C1 Fe1 C4 90.3(3) . . ?
C3 Fe1 C4 89.3(3) . . ?
C2 Fe1 C5 90.2(3) . . ?
C1 Fe1 C5 92.0(2) . . ?
C3 Fe1 C5 179.2(3) . . ?
C4 Fe1 C5 90.0(3) . . ?
C2 Fe1 C6 85.3(3) . . ?
C1 Fe1 C6 92.7(3) . . ?
C3 Fe1 C6 88.4(3) . . ?
C4 Fe1 C6 176.2(3) . . ?
C5 Fe1 C6 92.3(3) . . ?
C19 N9 C15 116.5(5) . . ?
C19 N9 Pr1 122.1(4) . . ?
C15 N9 Pr1 121.4(4) . . ?
C12 N8 C14 115.4(5) . . ?
C12 N8 Pr1 122.6(4) . . ?
C14 N8 Pr1 121.2(4) . . ?
N1 C1 Fe1 174.8(5) . . ?
C12 N10 C13 115.6(5) . . ?
N11 C14 N8 123.9(5) . . ?
N11 C14 C15 117.8(5) . . ?
N8 C14 C15 118.3(5) . . ?
N9 C15 C16 122.8(6) . . ?
N9 C15 C14 116.6(5) . . ?
C16 C15 C14 120.6(6) . . ?
N2 C2 Fe1 176.0(5) . . ?
C13 N11 C14 115.7(5) . . ?
N10 C12 N8 124.6(5) . . ?
N10 C12 C11 117.6(5) . . ?
N8 C12 C11 117.7(5) . . ?
C1 N1 Pr1 147.1(4) . . ?
C17 C16 C15 118.2(7) . . ?
C7 N7 C11 117.2(6) . . ?
C7 N7 Pr1 121.3(5) . . ?
C11 N7 Pr1 121.4(4) . . ?
N3 C3 Fe1 178.7(7) . . ?
N4 C4 Fe1 179.4(7) . . ?
N11 C13 N10 124.8(5) . . ?
N11 C13 C20 118.5(5) . . ?
N10 C13 C20 116.6(5) . . ?
N9 C19 C18 124.0(7) . . ?
N6 C6 Fe1 173.7(7) . . ?
N12 C20 C21 122.6(6) . . ?
N12 C20 C13 116.9(6) . . ?
C21 C20 C13 120.4(6) . . ?
C11 C10 C9 118.1(7) . . ?
N5 C5 Fe1 179.0(7) . . ?
N7 C11 C10 123.1(6) . . ?
N7 C11 C12 116.6(5) . . ?
C10 C11 C12 120.3(6) . . ?
C17 C18 C19 118.3(7) . . ?
C8 C9 C10 119.1(7) . . ?
C18 C17 C16 120.3(7) . . ?
C9 C8 C7 119.2(7) . . ?
N7 C7 C8 123.3(7) . . ?
C2 N2 Pr1 169.9(5) . 3 ?
C24 N12 C20 116.4(7) . . ?
C23 C22 C21 117.3(7) . . ?
N12 C24 C23 124.2(8) . . ?
C20 C21 C22 119.6(7) . . ?
C22 C23 C24 119.9(7) . . ?

loop_
_geom_bond_atom_site_label_1
_geom_bond_atom_site_label_2
_geom_bond_distance
_geom_bond_site_symmetry_2
_geom_bond_publ_flag
Pr1 O2 2.484(5) . ?
Pr1 O1 2.492(5) . ?
Pr1 O3 2.512(4) . ?
Pr1 O4 2.533(5) . ?
Pr1 N2 2.535(5) 3_445 ?
Pr1 N1 2.566(5) . ?
Pr1 N8 2.640(4) . ?
Pr1 N9 2.660(5) . ?
Pr1 N7 2.683(5) . ?
Fe1 C2 1.917(6) . ?
Fe1 C1 1.923(6) . ?
Fe1 C3 1.935(6) . ?
Fe1 C4 1.938(7) . ?
Fe1 C5 1.941(6) . ?
Fe1 C6 1.939(7) . ?
N9 C19 1.345(8) . ?
N9 C15 1.356(8) . ?
N8 C12 1.335(7) . ?
N8 C14 1.349(7) . ?
C1 N1 1.151(7) . ?
N10 C12 1.323(7) . ?
N10 C13 1.337(8) . ?
C14 N11 1.332(7) . ?
C14 C15 1.473(8) . ?
C15 C16 1.390(9) . ?
C2 N2 1.151(7) . ?
N11 C13 1.325(8) . ?
C12 C11 1.480(8) . ?
C16 C17 1.377(10) . ?
N7 C7 1.335(8) . ?
N7 C11 1.344(8) . ?
C3 N3 1.143(8) . ?
C4 N4 1.144(9) . ?
C13 C20 1.481(8) . ?
C19 C18 1.377(10) . ?
C6 N6 1.154(9) . ?
C20 N12 1.371(9) . ?
C20 C21 1.388(9) . ?
C10 C11 1.379(8) . ?
C10 C9 1.388(10) . ?
C5 N5 1.142(8) . ?
C18 C17 1.361(12) . ?
C9 C8 1.365(12) . ?
C8 C7 1.368(11) . ?
N2 Pr1 2.535(5) 3 ?
N12 C24 1.325(8) . ?
C22 C23 1.384(11) . ?
C22 C21 1.391(9) . ?
C24 C23 1.379(11) . ?
O7 O7 1.58(3) 2_655 ?
